data_1009064
loop_
_publ_author_name
'Strobel, P'
'Le Cras, F'
'Seguin, L'
'Anne, M'
'Tarascon, J M'

_publ_section_title
;
Oxygen nonstoichiometry in Li-Mn-O spinel oxides: a powder neutron
diffraction study
;
_journal_coden_ASTM JSSCBI
_journal_name_full 'Journal of Solid State Chemistry'
_journal_page_first 132
_journal_page_last 139
_journal_paper_doi 10.1006/jssc.1997.7611
_journal_volume 135
_journal_year 1998
_chemical_formula_structural 'Li0.89 Mn2 O3.84'
_chemical_formula_sum 'Li0.89 Mn2 O3.84'
_chemical_name_systematic 'Lithium manganese oxide (0.89/2/3.84)'
_space_group_IT_number 141
_symmetry_cell_setting tetragonal
_symmetry_space_group_name_Hall '-I 4bd 2'
_symmetry_space_group_name_H-M 'I 41/a m d :2'
_cell_angle_alpha 90
_cell_angle_beta 90
_cell_angle_gamma 90
_cell_formula_units_Z 4
_cell_length_a 5.7396(2)
_cell_length_b 5.7396(2)
_cell_length_c 8.6709(6)
_cell_volume 285.6
_refine_ls_R_factor_all 0.0189
_cod_original_sg_symbol_H-M 'I 41/a m d Z'
_cod_original_formula_sum 'Li.89 Mn2 O3.84'
_cod_database_code 1009064

loop_
_symmetry_equiv_pos_as_xyz
x,y,z
x,1/2-y,z
1/4+y,1/4+x,3/4+z
1/4+y,1/4-x,3/4+z
-x,y,z
-x,1/2-y,z
3/4-y,1/4+x,3/4+z
3/4-y,1/4-x,3/4+z
-x,-y,-z
-x,1/2+y,-z
3/4-y,3/4-x,1/4-z
3/4-y,3/4+x,1/4-z
x,-y,-z
x,1/2+y,-z
1/4+y,3/4-x,1/4-z
1/4+y,3/4+x,1/4-z
1/2+x,1/2+y,1/2+z
1/2+x,-y,1/2+z
3/4+y,3/4+x,1/4+z
3/4+y,3/4-x,1/4+z
1/2-x,1/2+y,1/2+z
1/2-x,-y,1/2+z
1/4-y,3/4+x,1/4+z
1/4-y,3/4-x,1/4+z
1/2-x,1/2-y,1/2-z
1/2-x,y,1/2-z
1/4-y,1/4-x,3/4-z
1/4-y,1/4+x,3/4-z
1/2+x,1/2-y,1/2-z
1/2+x,y,1/2-z
3/4+y,1/4-x,3/4-z
3/4+y,1/4+x,3/4-z

loop_
_atom_site_label
_atom_site_type_symbol
_atom_site_symmetry_multiplicity
_atom_site_Wyckoff_symbol
_atom_site_fract_x
_atom_site_fract_y
_atom_site_fract_z
_atom_site_occupancy
_atom_site_attached_hydrogens
_atom_site_calc_flag
Li1 Li1+ 4 a 0. 0.75 0.125 0.89(3) 0 d
Mn1 Mn3+ 8 d 0. 0. 0.5 1. 0 d
O1 O2- 16 h 0. 0.4734(3) 0.2608(3) 0.96(2) 0 d

loop_
_atom_type_symbol
_atom_type_oxidation_number
Li1+ 1.000
Mn3+ 3.395
O2- -2.000
